data_1000360
loop_
_publ_author_name
'Hemon-Ribaud, A'
'Greneche, J M'
'Courbion, G'

_publ_section_title
;
Synthesis, crystal structure, and magnetic study of Na~7~Sr~2~Fe~7~F~32~
;
_journal_coden_ASTM JSSCBI
_journal_name_full 'Journal of Solid State Chemistry'
_journal_page_first 82
_journal_page_last 91
_journal_paper_doi 10.1006/jssc.1994.1269
_journal_volume 112
_journal_year 1994
_chemical_formula_structural 'Na7 Sr2 (Fe7 F32)'
_chemical_formula_sum 'F32 Fe7 Na7 Sr2'
_chemical_name_systematic
;
Heptasodium distrontium tecto-fluoroheptaferrate(III)
;
_space_group_IT_number 70
_symmetry_cell_setting orthorhombic
_symmetry_space_group_name_Hall '-F 2uv 2vw'
_symmetry_space_group_name_H-M 'F d d d :2'
_cell_angle_alpha 90
_cell_angle_beta 90
_cell_angle_gamma 90
_cell_formula_units_Z 8
_cell_length_a 10.372(3)
_cell_length_b 10.805(3)
_cell_length_c 44.98(2)
_cell_volume 5040.9
_refine_ls_R_factor_all 0.036
_cod_original_sg_symbol_H-M 'F d d d Z'
_cod_database_code 1000360

loop_
_symmetry_equiv_pos_as_xyz
x,y,z
x,1/4-y,1/4-z
1/4-x,y,1/4-z
1/4-x,1/4-y,z
-x,-y,-z
-x,3/4+y,3/4+z
3/4+x,-y,3/4+z
3/4+x,3/4+y,-z
x,1/2+y,1/2+z
1/2+x,y,1/2+z
1/2+x,1/2+y,z
x,3/4-y,3/4-z
1/2+x,1/4-y,3/4-z
1/2+x,3/4-y,1/4-z
1/4-x,1/2+y,3/4-z
3/4-x,y,3/4-z
3/4-x,1/2+y,1/4-z
1/4-x,3/4-y,1/2+z
3/4-x,1/4-y,1/2+z
3/4-x,3/4-y,z
-x,1/2-y,1/2-z
1/2-x,-y,1/2-z
1/2-x,1/2-y,-z
-x,1/4+y,1/4+z
1/2-x,3/4+y,1/4+z
1/2-x,1/4+y,3/4+z
3/4+x,1/2-y,1/4+z
1/4+x,-y,1/4+z
1/4+x,1/2-y,3/4+z
3/4+x,1/4+y,1/2-z
1/4+x,3/4+y,1/2-z
1/4+x,1/4+y,-z

loop_
_atom_site_aniso_label
_atom_site_aniso_U_11
_atom_site_aniso_U_12
_atom_site_aniso_U_13
_atom_site_aniso_U_22
_atom_site_aniso_U_23
_atom_site_aniso_U_33
Sr1 0.0127(4) 0.0041(4) 0. 0.0203(4) 0. 0.0145(4)
Fe1 0.0131(8) 0. 0. 0.0057(7) 0. 0.0062(7)
Fe2 0.0067(5) -0.0001(5) 0.0006(4) 0.0073(5) 0.0001(4) 0.0105(5)
Fe3 0.0137(4) 0.0019(3) -0.0003(3) 0.0066(3) 0.0003(3) 0.0080(3)
Na1 0.0383(30) 0. 0. 0.0051(20) 0. 0.0100(22)
Na2 0.0379(23) 0.0238(25) 0. 0.0598(28) 0. 0.0175(21)
Na3 0.0468(18) 0.0080(19) 0.0084(16) 0.0229(13) -0.0026(13) 0.0361(14)
F1 0.0295(20) 0.0016(19) -0.0112(17) 0.0257(21) -0.0086(16) 0.0215(18)
F2 0.0216(18) 0.0041(17) -0.0012(14) 0.0173(17) 0.0093(16) 0.0206(18)
F3 0.0166(18) -0.0110(17) 0.0026(15) 0.0226(18) 0.0021(15) 0.0200(16)
F4 0.0162(19) 0.0075(15) 0.0005(16) 0.0153(17) -0.0030(15) 0.030(2)
F5 0.0148(18) 0.0033(16) 0.0011(15) 0.0202(17) 0.0051(14) 0.0139(17)
F6 0.0209(18) 0.0063(17) -0.0085(17) 0.0245(20) 0.0014(16) 0.0209(18)
F7 0.1704(65) -0.0010(41) 0.0027(33) 0.0234(22) -0.0163(18) 0.0208(20)
F8 0.0281(31) -0.0216(30) 0. 0.0328(31) 0. 0.0247(29)
F9 0.0141(32) 0. 0. 0.0659(51) -0.0003(71) 0.1889(96)

loop_
_atom_site_label
_atom_site_type_symbol
_atom_site_symmetry_multiplicity
_atom_site_Wyckoff_symbol
_atom_site_fract_x
_atom_site_fract_y
_atom_site_fract_z
_atom_site_occupancy
_atom_site_attached_hydrogens
_atom_site_calc_flag
Sr1 Sr2+ 16 g 0.125 0.125 0.25704(2) 1. 0 d
Fe1 Fe3+ 8 b 0.125 0.125 0.625 1. 0 d
Fe2 Fe3+ 16 d 0.5 0.5 0.5 1. 0 d
Fe3 Fe3+ 32 h 0.1110(1) 0.3615(1) 0.18213(2) 1. 0 d
Na1 Na1+ 8 a 0.125 0.125 0.125 1. 0 d
Na2 Na1+ 16 g 0.125 0.125 0.3793(1) 1. 0 d
Na3 Na1+ 32 h 0.1226(3) 0.3770(3) 0.3162(1) 1. 0 d
F1 F1- 32 h 0.0024(4) 0.2780(3) 0.1547(1) 1. 0 d
F2 F1- 32 h 0.0680(3) 0.0040(3) 0.0378(1) 1. 0 d
F3 F1- 32 h 0.1133(4) 0.3910(3) 0.2612(1) 1. 0 d
F4 F1- 32 h 0.0195(3) 0.0370(3) 0.3012(1) 1. 0 d
F5 F1- 32 h 0.0119(3) 0.4478(3) 0.0416(1) 1. 0 d
F6 F1- 32 h 0.0008(4) 0.0247(3) 0.8351(1) 1. 0 d
F7 F1- 32 h 0.1072(7) 0.4968(4) 0.0958(1) 1. 0 d
F8 F1- 16 g 0.125 0.125 0.5081(1) 1. 0 d
F9 F1- 16 e 0.4478(6) 0.125 0.125 1. 0 d

loop_
_atom_type_symbol
_atom_type_oxidation_number
Sr2+ 2.000
Fe3+ 3.000
Na1+ 1.000
F1- -1.000
